data_4071237
loop_
_publ_author_name
'Mora, Guilhem'
'Piechaczyk, Olivier'
'Le Goff, Xavier F.'
'Le Floch, Pascal'

_publ_section_title
;
 Palladium-Catalyzed Deallylation of Allyl Ethers with a Xanthene
 Phosphole Ligand. Experimental and DFT Mechanistic Studies
;
_journal_issue 11
_journal_name_full Organometallics
_journal_page_first 2565
_journal_paper_doi 10.1021/om800051n
_journal_volume 27
_journal_year 2008
_chemical_formula_moiety 'C50 H41 O P2 Pd, 1/2C6 H6 O, C H2 Cl2, 2(F6 P)'
_chemical_formula_sum 'C54 H46 Cl2 F6 O1.5 P3 Pd'
_chemical_formula_weight 1103.12
_chemical_name_systematic
; 
 ? 
;
_space_group_IT_number 15
_symmetry_cell_setting monoclinic
_symmetry_space_group_name_Hall '-C 2yc'
_symmetry_space_group_name_H-M 'C 1 2/c 1'
_atom_sites_solution_hydrogens geom
_atom_sites_solution_primary direct
_atom_sites_solution_secondary difmap
_audit_creation_method SHELXL-97
_cell_angle_alpha 90.00
_cell_angle_beta 126.804(1)
_cell_angle_gamma 90.00
_cell_formula_units_Z 8
_cell_length_a 34.860(1)
_cell_length_b 15.184(1)
_cell_length_c 23.014(1)
_cell_measurement_reflns_used 10298
_cell_measurement_temperature 150.0(1)
_cell_measurement_theta_max 30.034
_cell_measurement_theta_min 0.998
_cell_volume 9753.7(8)
_computing_structure_refinement 'SHELXL-97 (Sheldrick, 1997)'
_computing_structure_solution 'SHELXS-97 (Sheldrick, 1990)'
_diffrn_ambient_temperature 150.0(1)
_diffrn_measured_fraction_theta_full .994
_diffrn_measured_fraction_theta_max .994
_diffrn_measurement_device_type KappaCCD
_diffrn_measurement_method 'phi and omega scans'
_diffrn_radiation_monochromator graphite
_diffrn_radiation_source 'fine-focus sealed tube'
_diffrn_radiation_type MoK\a
_diffrn_radiation_wavelength 0.71069
_diffrn_reflns_av_R_equivalents 0.0226
_diffrn_reflns_av_sigmaI/netI 0.0360
_diffrn_reflns_limit_h_max 29
_diffrn_reflns_limit_h_min -49
_diffrn_reflns_limit_k_max 19
_diffrn_reflns_limit_k_min -21
_diffrn_reflns_limit_l_max 32
_diffrn_reflns_limit_l_min -30
_diffrn_reflns_number 31782
_diffrn_reflns_theta_full 30.06
_diffrn_reflns_theta_max 30.06
_diffrn_reflns_theta_min 1.53
_exptl_absorpt_coefficient_mu 0.652
_exptl_absorpt_correction_T_max 0.9085
_exptl_absorpt_correction_T_min 0.8698
_exptl_absorpt_correction_type multi-scan
_exptl_crystal_colour yellow
_exptl_crystal_density_diffrn 1.502
_exptl_crystal_density_method 'not measured'
_exptl_crystal_description needle
_exptl_crystal_F_000 4488
_exptl_crystal_size_max 0.22
_exptl_crystal_size_mid 0.20
_exptl_crystal_size_min 0.15
_refine_diff_density_max 1.708
_refine_diff_density_min -1.230
_refine_diff_density_rms .085
_refine_ls_extinction_method none
_refine_ls_goodness_of_fit_ref 1.009
_refine_ls_hydrogen_treatment constr
_refine_ls_matrix_type full
_refine_ls_number_parameters 645
_refine_ls_number_reflns 14239
_refine_ls_number_restraints 0
_refine_ls_restrained_S_all 1.009
_refine_ls_R_factor_all 0.0725
_refine_ls_R_factor_gt 0.0534
_refine_ls_shift/su_max 0.001
_refine_ls_shift/su_mean 0.000
_refine_ls_structure_factor_coef Fsqd
_refine_ls_weighting_details 'calc w=1/[\s^2^(Fo^2^)+(0.0922P)^2^+21.1243P] where P=(Fo^2^+2Fc^2^)/3'
_refine_ls_weighting_scheme calc
_refine_ls_wR_factor_gt 0.1498
_refine_ls_wR_factor_ref 0.1688
_reflns_number_gt 10853
_reflns_number_total 14239
_reflns_threshold_expression >2sigma(I)
_cod_data_source_file om800051n-file005.cif
_cod_data_source_block gm433
_cod_depositor_comments
;
The following automatic conversions were performed:

'_symmetry_cell_setting' value 'Monoclinic' changed to 'monoclinic'
according to /home/saulius/struct/CIF-dictionaries/cif_core.dic
dictionary named 'cif_core.dic' version 2.4.1 from 2010-06-29.

Automatic conversion script
Id: cif_fix_values 1715 2011-07-08 13:25:40Z adriana 
;
_cod_original_sg_symbol_H-M 'C2/c     '
_cod_original_formula_sum 'C54 H46 Cl2 F6 O1.50 P3 Pd'
_cod_database_code 4071237

loop_
_symmetry_equiv_pos_as_xyz
'x, y, z'
'-x, y, -z+1/2'
'x+1/2, y+1/2, z'
'-x+1/2, y+1/2, -z+1/2'
'-x, -y, -z'
'x, -y, z-1/2'
'-x+1/2, -y+1/2, -z'
'x+1/2, -y+1/2, z-1/2'

loop_
_atom_site_label
_atom_site_type_symbol
_atom_site_fract_x
_atom_site_fract_y
_atom_site_fract_z
_atom_site_U_iso_or_equiv
_atom_site_adp_type
_atom_site_occupancy
_atom_site_symmetry_multiplicity
_atom_site_calc_flag
_atom_site_refinement_flags
_atom_site_disorder_assembly
_atom_site_disorder_group
Pd1 Pd 0.172707(8) 0.212779(13) 0.672828(11) 0.03518(8) Uani 1 1 d . . .
P1 P 0.14201(3) 0.20742(5) 0.55009(4) 0.04149(18) Uani 1 1 d . . .
P2 P 0.19367(3) 0.07878(5) 0.73656(3) 0.03335(15) Uani 1 1 d . . .
O1 O 0.18427(8) 0.03013(13) 0.60437(10) 0.0390(4) Uani 1 1 d . . .
C1 C 0.08347(13) 0.2589(2) 0.49170(19) 0.0559(9) Uani 1 1 d . . .
C2 C 0.08843(17) 0.3327(3) 0.4633(3) 0.0782(14) Uani 1 1 d . . .
H2 H 0.0623 0.3712 0.4321 0.094 Uiso 1 1 calc R . .
C3 C 0.13585(17) 0.3493(3) 0.4834(2) 0.0736(12) Uani 1 1 d . . .
H3 H 0.1427 0.3994 0.4664 0.088 Uiso 1 1 calc R . .
C4 C 0.16967(15) 0.2894(2) 0.52774(19) 0.0539(9) Uani 1 1 d . . .
C5 C 0.03998(14) 0.2226(2) 0.4779(2) 0.0547(8) Uani 1 1 d . . .
C6 C 0.04143(13) 0.1543(3) 0.5202(2) 0.0584(9) Uani 1 1 d . . .
H6 H 0.0715 0.1317 0.5597 0.070 Uiso 1 1 calc R . .
C7 C -0.00017(15) 0.1192(3) 0.5054(2) 0.0677(10) Uani 1 1 d . . .
H7 H 0.0017 0.0723 0.5343 0.081 Uiso 1 1 calc R . .
C8 C -0.04433(16) 0.1517(3) 0.4492(3) 0.0759(12) Uani 1 1 d . . .
H8 H -0.0728 0.1280 0.4395 0.091 Uiso 1 1 calc R . .
C9 C -0.04663(17) 0.2193(3) 0.4070(3) 0.0855(16) Uani 1 1 d . . .
H9 H -0.0769 0.2421 0.3682 0.103 Uiso 1 1 calc R . .
C10 C -0.00514(16) 0.2542(3) 0.4207(3) 0.0754(13) Uani 1 1 d . . .
H10 H -0.0074 0.3003 0.3909 0.090 Uiso 1 1 calc R . .
C11 C 0.22040(14) 0.2911(2) 0.55845(18) 0.0514(8) Uani 1 1 d . . .
C12 C 0.23957(17) 0.3615(3) 0.5446(2) 0.0646(10) Uani 1 1 d . . .
H12 H 0.2195 0.4094 0.5157 0.078 Uiso 1 1 calc R . .
C13 C 0.28721(18) 0.3625(3) 0.5723(2) 0.0712(12) Uani 1 1 d . . .
H13 H 0.2996 0.4106 0.5619 0.085 Uiso 1 1 calc R . .
C14 C 0.31666(17) 0.2951(3) 0.6145(2) 0.0672(12) Uani 1 1 d . . .
H14 H 0.3496 0.2967 0.6342 0.081 Uiso 1 1 calc R . .
C15 C 0.29838(17) 0.2237(3) 0.6286(2) 0.0721(12) Uani 1 1 d . . .
H15 H 0.3186 0.1757 0.6569 0.087 Uiso 1 1 calc R . .
C16 C 0.25079(16) 0.2232(3) 0.6014(2) 0.0666(11) Uani 1 1 d . . .
H16 H 0.2387 0.1751 0.6123 0.080 Uiso 1 1 calc R . .
C17 C 0.13387(11) 0.1102(2) 0.49690(14) 0.0388(6) Uani 1 1 d . . .
C18 C 0.10489(13) 0.1141(2) 0.42082(16) 0.0519(8) Uani 1 1 d . . .
H18 H 0.0908 0.1683 0.3965 0.062 Uiso 1 1 calc R . .
C19 C 0.09701(13) 0.0391(3) 0.38158(16) 0.0538(8) Uani 1 1 d . . .
H19 H 0.0783 0.0423 0.3302 0.065 Uiso 1 1 calc R . .
C20 C 0.11598(11) -0.0410(2) 0.41585(16) 0.0460(7) Uani 1 1 d . . .
H20 H 0.1093 -0.0923 0.3877 0.055 Uiso 1 1 calc R . .
C21 C 0.14475(11) -0.0472(2) 0.49127(16) 0.0436(7) Uani 1 1 d . . .
C22 C 0.15379(10) 0.03040(19) 0.52935(14) 0.0361(5) Uani 1 1 d . . .
C23 C 0.16723(19) -0.1315(3) 0.53183(19) 0.0787(15) Uani 1 1 d . . .
C24 C 0.17338(14) -0.1258(2) 0.60356(17) 0.0518(8) Uani 1 1 d . . .
C25 C 0.17245(15) -0.1980(2) 0.6401(2) 0.0593(10) Uani 1 1 d . . .
H25 H 0.1662 -0.2549 0.6191 0.071 Uiso 1 1 calc R . .
C26 C 0.18047(13) -0.1886(2) 0.7065(2) 0.0533(8) Uani 1 1 d . . .
H26 H 0.1808 -0.2392 0.7311 0.064 Uiso 1 1 calc R . .
C27 C 0.18806(11) -0.1059(2) 0.73730(17) 0.0442(6) Uani 1 1 d . . .
H27 H 0.1936 -0.0998 0.7828 0.053 Uiso 1 1 calc R . .
C28 C 0.18755(10) -0.03141(18) 0.70092(14) 0.0360(5) Uani 1 1 d . . .
C29 C 0.18166(11) -0.04389(18) 0.63596(14) 0.0385(6) Uani 1 1 d . . .
C30 C 0.1363(4) -0.2105(3) 0.4877(3) 0.178(5) Uani 1 1 d . . .
H30A H 0.1047 -0.2046 0.4775 0.268 Uiso 1 1 calc R . .
H30B H 0.1517 -0.2646 0.5153 0.268 Uiso 1 1 calc R . .
H30C H 0.1324 -0.2129 0.4419 0.268 Uiso 1 1 calc R . .
C31 C 0.2171(3) -0.1399(6) 0.5497(3) 0.160(4) Uani 1 1 d . . .
H31A H 0.2140 -0.1436 0.5045 0.240 Uiso 1 1 calc R . .
H31B H 0.2328 -0.1932 0.5785 0.240 Uiso 1 1 calc R . .
H31C H 0.2364 -0.0882 0.5774 0.240 Uiso 1 1 calc R . .
C32 C 0.16524(12) 0.0751(2) 0.78174(15) 0.0428(6) Uani 1 1 d . . .
C33 C 0.20019(14) 0.0838(3) 0.85380(18) 0.0565(9) Uani 1 1 d . . .
H33 H 0.1930 0.0892 0.8875 0.068 Uiso 1 1 calc R . .
C34 C 0.24868(13) 0.0844(2) 0.87681(16) 0.0530(8) Uani 1 1 d . . .
H34 H 0.2755 0.0886 0.9264 0.064 Uiso 1 1 calc R . .
C35 C 0.25345(11) 0.07865(19) 0.82262(15) 0.0409(6) Uani 1 1 d . . .
C36 C 0.11321(12) 0.0765(2) 0.74564(16) 0.0464(7) Uani 1 1 d . . .
C37 C 0.08357(14) 0.0085(3) 0.70019(19) 0.0585(9) Uani 1 1 d . . .
H37 H 0.0963 -0.0385 0.6893 0.070 Uiso 1 1 calc R . .
C38 C 0.03503(15) 0.0098(3) 0.6706(2) 0.0682(11) Uani 1 1 d . . .
H38 H 0.0150 -0.0375 0.6407 0.082 Uiso 1 1 calc R . .
C39 C 0.01599(15) 0.0781(3) 0.6842(2) 0.0666(11) Uani 1 1 d . . .
H39 H -0.0172 0.0786 0.6634 0.080 Uiso 1 1 calc R . .
C40 C 0.04521(16) 0.1463(3) 0.7283(2) 0.0653(10) Uani 1 1 d . . .
H40 H 0.0319 0.1938 0.7378 0.078 Uiso 1 1 calc R . .
C41 C 0.09341(14) 0.1467(3) 0.7588(2) 0.0540(8) Uani 1 1 d . . .
H41 H 0.1131 0.1944 0.7886 0.065 Uiso 1 1 calc R . .
C42 C 0.29784(11) 0.07302(18) 0.82908(17) 0.0434(7) Uani 1 1 d . . .
C43 C 0.29714(13) 0.0688(2) 0.7682(2) 0.0502(7) Uani 1 1 d . . .
H43 H 0.2672 0.0709 0.7214 0.060 Uiso 1 1 calc R . .
C44 C 0.33885(15) 0.0617(2) 0.7735(3) 0.0645(10) Uani 1 1 d . . .
H44 H 0.3372 0.0576 0.7308 0.077 Uiso 1 1 calc R . .
C45 C 0.38243(16) 0.0607(3) 0.8403(3) 0.0766(14) Uani 1 1 d . . .
H45 H 0.4111 0.0569 0.8442 0.092 Uiso 1 1 calc R . .
C46 C 0.38445(13) 0.0652(2) 0.9026(3) 0.0771(15) Uani 1 1 d . . .
H46 H 0.4147 0.0650 0.9490 0.092 Uiso 1 1 calc R . .
C47 C 0.34285(12) 0.0701(2) 0.8980(2) 0.0583(10) Uani 1 1 d . . .
H47 H 0.3447 0.0714 0.9409 0.070 Uiso 1 1 calc R . .
C48 C 0.19728(19) 0.2814(3) 0.7720(2) 0.0684(12) Uani 1 1 d . . .
H48A H 0.1841 0.2610 0.7977 0.082 Uiso 1 1 calc R . .
H48B H 0.2318 0.2958 0.8050 0.082 Uiso 1 1 calc R . .
C49 C 0.1702(3) 0.3348(3) 0.7171(3) 0.109(2) Uani 1 1 d . . .
H49 H 0.1476 0.3659 0.7197 0.131 Uiso 1 1 calc R . .
C50 C 0.1676(2) 0.3541(3) 0.6608(3) 0.0804(14) Uani 1 1 d . . .
H50A H 0.1957 0.3846 0.6694 0.096 Uiso 1 1 calc R . .
H50B H 0.1366 0.3778 0.6189 0.096 Uiso 1 1 calc R . .
P3 P 0.13090(6) 0.41554(8) 0.86503(6) 0.0824(4) Uani 1 1 d . . .
F1 F 0.1185(2) 0.4108(4) 0.7880(3) 0.182(2) Uani 1 1 d . . .
F2 F 0.0915(2) 0.4878(4) 0.8371(4) 0.219(3) Uani 1 1 d . . .
F3 F 0.1661(3) 0.4895(3) 0.8870(3) 0.191(3) Uani 1 1 d . . .
F4 F 0.16687(17) 0.3343(3) 0.8877(3) 0.1574(18) Uani 1 1 d . . .
F5 F 0.08964(15) 0.3423(3) 0.8381(2) 0.1224(12) Uani 1 1 d . . .
F6 F 0.1428(2) 0.4175(3) 0.9406(2) 0.168(2) Uani 1 1 d . . .
C51 C 0.0000 0.8017(13) 0.7500 0.169(7) Uani 1 2 d S . .
H51 H 0.0000 0.8643 0.7500 0.203 Uiso 1 2 calc SR . .
C52 C -0.0352(3) 0.7702(5) 0.7470(3) 0.115(2) Uani 1 1 d . B .
H52 H -0.0571 0.8052 0.7486 0.138 Uiso 1 1 calc R . .
C53 C 0.0000 0.6313(8) 0.7500 0.131(4) Uani 1 2 d S . .
H53 H 0.0000 0.5687 0.7500 0.157 Uiso 1 2 calc SR . .
C54 C -0.0377(3) 0.6815(5) 0.7411(4) 0.112(2) Uani 1 1 d . . .
H54 H -0.0652 0.6520 0.7309 0.135 Uiso 0.50 1 calc PR A 1
O2 O -0.0748(4) 0.6565(9) 0.7334(6) 0.132(4) Uani 0.50 1 d P B 2
H2A H -0.0949 0.6382 0.6908 0.199 Uiso 0.50 1 calc PR B 2
Cl1 Cl 0.50291(9) -0.00633(15) 0.8923(2) 0.1294(13) Uani 0.658(4) 1 d P C 1
Cl2 Cl 0.4903(2) -0.1863(3) 0.9047(3) 0.173(3) Uani 0.658(4) 1 d P C 1
C60 C 0.4971(5) -0.1112(7) 0.8565(6) 0.098(3) Uani 0.658(4) 1 d P C 1
H60A H 0.4689 -0.1129 0.8049 0.118 Uiso 0.658(4) 1 calc PR C 1
H60B H 0.5259 -0.1255 0.8595 0.118 Uiso 0.658(4) 1 calc PR C 1
Cl1A Cl 0.47816(19) -0.0824(4) 0.9363(3) 0.128(2) Uani 0.342(4) 1 d P C 2
Cl2A Cl 0.5309(3) -0.1362(7) 0.8832(4) 0.150(3) Uani 0.342(4) 1 d P C 2
C60A C 0.4808(6) -0.165(2) 0.8876(16) 0.124(12) Uani 0.342(4) 1 d P C 2
H60C H 0.4503 -0.1693 0.8382 0.149 Uiso 0.342(4) 1 calc PR C 2
H60D H 0.4871 -0.2228 0.9122 0.149 Uiso 0.342(4) 1 calc PR C 2

loop_
_atom_site_aniso_label
_atom_site_aniso_U_11
_atom_site_aniso_U_22
_atom_site_aniso_U_33
_atom_site_aniso_U_23
_atom_site_aniso_U_13
_atom_site_aniso_U_12
Pd1 0.04123(13) 0.02305(11) 0.03573(12) -0.00466(7) 0.02010(10) -0.00189(7)
P1 0.0518(4) 0.0268(3) 0.0346(3) 0.0030(3) 0.0198(3) -0.0030(3)
P2 0.0408(3) 0.0284(3) 0.0271(3) -0.0036(2) 0.0184(3) -0.0013(3)
O1 0.0513(11) 0.0302(9) 0.0260(8) -0.0014(7) 0.0182(8) 0.0016(8)
C1 0.0578(19) 0.0385(16) 0.0489(18) 0.0113(14) 0.0200(16) 0.0062(15)
C2 0.073(3) 0.049(2) 0.072(3) 0.028(2) 0.022(2) 0.0080(19)
C3 0.080(3) 0.046(2) 0.070(3) 0.0240(19) 0.032(2) -0.0055(19)
C4 0.069(2) 0.0390(16) 0.0433(16) 0.0053(13) 0.0283(16) -0.0105(15)
C5 0.0540(19) 0.0399(17) 0.0505(18) 0.0001(14) 0.0208(16) 0.0055(14)
C6 0.0519(18) 0.059(2) 0.0524(19) 0.0047(17) 0.0250(16) 0.0047(16)
C7 0.065(2) 0.069(3) 0.069(2) 0.002(2) 0.040(2) -0.002(2)
C8 0.057(2) 0.071(3) 0.082(3) -0.016(2) 0.032(2) -0.005(2)
C9 0.056(2) 0.058(3) 0.092(4) -0.002(2) 0.017(2) 0.0059(19)
C10 0.062(2) 0.048(2) 0.072(3) 0.009(2) 0.017(2) 0.0055(18)
C11 0.068(2) 0.0426(17) 0.0377(15) -0.0073(12) 0.0286(15) -0.0160(15)
C12 0.090(3) 0.0474(19) 0.061(2) -0.0027(17) 0.047(2) -0.018(2)
C13 0.093(3) 0.061(2) 0.073(3) -0.007(2) 0.057(3) -0.027(2)
C14 0.073(3) 0.085(3) 0.051(2) -0.018(2) 0.041(2) -0.029(2)
C15 0.066(2) 0.081(3) 0.058(2) 0.010(2) 0.031(2) -0.012(2)
C16 0.067(2) 0.063(2) 0.055(2) 0.0114(18) 0.0286(19) -0.0151(19)
C17 0.0448(14) 0.0368(14) 0.0287(12) -0.0004(10) 0.0187(11) -0.0079(11)
C18 0.063(2) 0.0501(18) 0.0333(14) 0.0056(13) 0.0240(14) -0.0056(15)
C19 0.0590(19) 0.065(2) 0.0273(13) -0.0044(14) 0.0207(13) -0.0118(17)
C20 0.0485(16) 0.0559(19) 0.0327(13) -0.0116(13) 0.0238(13) -0.0058(14)
C21 0.0504(16) 0.0441(16) 0.0333(13) -0.0063(12) 0.0234(12) 0.0055(13)
C22 0.0395(13) 0.0397(14) 0.0258(11) -0.0024(10) 0.0177(10) -0.0011(11)
C23 0.121(4) 0.056(2) 0.0376(17) -0.0035(16) 0.036(2) 0.037(2)
C24 0.069(2) 0.0312(14) 0.0376(14) -0.0036(12) 0.0221(15) 0.0108(14)
C25 0.070(2) 0.0218(13) 0.057(2) -0.0043(13) 0.0222(18) 0.0054(14)
C26 0.061(2) 0.0264(13) 0.0569(19) 0.0063(13) 0.0269(17) 0.0011(13)
C27 0.0500(16) 0.0329(14) 0.0431(15) 0.0047(12) 0.0244(13) -0.0006(12)
C28 0.0422(13) 0.0285(12) 0.0316(12) -0.0022(10) 0.0190(11) 0.0003(10)
C29 0.0482(15) 0.0276(12) 0.0302(12) -0.0004(10) 0.0183(11) 0.0050(11)
C30 0.340(13) 0.037(2) 0.049(3) -0.0149(19) 0.058(5) 0.018(4)
C31 0.173(6) 0.265(10) 0.067(3) 0.067(5) 0.086(4) 0.165(7)
C32 0.0538(16) 0.0436(15) 0.0342(13) -0.0039(12) 0.0281(13) -0.0023(13)
C33 0.071(2) 0.066(2) 0.0373(15) -0.0083(15) 0.0350(16) -0.0025(18)
C34 0.0587(19) 0.057(2) 0.0277(13) -0.0045(13) 0.0173(13) -0.0012(16)
C35 0.0456(15) 0.0326(13) 0.0312(12) -0.0042(11) 0.0158(11) -0.0015(11)
C36 0.0505(16) 0.0572(19) 0.0379(14) 0.0000(13) 0.0299(13) -0.0021(14)
C37 0.058(2) 0.069(2) 0.0494(18) -0.0055(17) 0.0328(16) -0.0050(18)
C38 0.057(2) 0.089(3) 0.053(2) -0.002(2) 0.0299(18) -0.014(2)
C39 0.054(2) 0.095(3) 0.058(2) 0.015(2) 0.0375(18) 0.004(2)
C40 0.071(2) 0.074(3) 0.073(2) 0.017(2) 0.055(2) 0.015(2)
C41 0.066(2) 0.055(2) 0.0569(19) 0.0059(16) 0.0456(18) 0.0024(17)
C42 0.0406(14) 0.0225(11) 0.0486(16) -0.0031(11) 0.0168(13) -0.0014(10)
C43 0.0505(17) 0.0328(14) 0.064(2) 0.0042(14) 0.0326(16) 0.0003(13)
C44 0.066(2) 0.0400(18) 0.100(3) 0.0124(19) 0.056(2) 0.0034(16)
C45 0.057(2) 0.043(2) 0.124(4) 0.007(2) 0.051(3) -0.0007(17)
C46 0.0387(17) 0.0384(18) 0.098(3) -0.007(2) 0.011(2) -0.0009(14)
C47 0.0512(18) 0.0290(14) 0.0568(19) -0.0059(14) 0.0121(15) 0.0020(13)
C48 0.095(3) 0.047(2) 0.060(2) -0.0266(18) 0.045(2) -0.0094(19)
C49 0.221(7) 0.0278(17) 0.094(4) -0.009(2) 0.103(5) 0.015(3)
C50 0.122(4) 0.0278(17) 0.081(3) -0.0049(18) 0.055(3) 0.000(2)
P3 0.1412(12) 0.0498(6) 0.0566(6) 0.0014(5) 0.0594(7) 0.0074(7)
F1 0.287(7) 0.180(5) 0.126(3) -0.030(3) 0.148(4) -0.052(5)
F2 0.205(6) 0.106(4) 0.269(8) 0.032(4) 0.101(6) 0.071(4)
F3 0.288(7) 0.144(4) 0.174(4) -0.063(4) 0.156(5) -0.123(5)
F4 0.135(3) 0.122(3) 0.215(5) 0.010(4) 0.104(4) 0.017(3)
F5 0.138(3) 0.107(3) 0.118(3) -0.021(2) 0.075(3) -0.016(2)
F6 0.284(6) 0.140(4) 0.079(2) -0.019(2) 0.107(3) -0.040(4)
C51 0.066(5) 0.34(2) 0.074(6) 0.000 0.027(5) 0.000
C52 0.119(5) 0.121(6) 0.065(3) -0.004(3) 0.034(4) 0.024(4)
C53 0.179(11) 0.106(8) 0.106(7) 0.000 0.084(8) 0.000
C54 0.119(6) 0.095(5) 0.089(4) -0.003(4) 0.045(4) 0.011(4)
O2 0.089(6) 0.151(10) 0.139(9) -0.043(8) 0.059(6) -0.005(6)
Cl1 0.0896(15) 0.0652(13) 0.208(3) -0.0053(16) 0.0754(19) -0.0115(11)
Cl2 0.280(6) 0.090(2) 0.105(2) 0.0069(18) 0.091(3) -0.055(3)
C60 0.126(8) 0.087(6) 0.086(6) 0.011(5) 0.066(6) 0.004(6)
Cl1A 0.101(3) 0.142(5) 0.127(4) 0.031(3) 0.061(3) 0.056(3)
Cl2A 0.122(5) 0.207(8) 0.142(6) -0.019(5) 0.090(5) -0.013(5)
C60A 0.033(6) 0.19(3) 0.14(2) -0.025(19) 0.047(9) 0.003(10)

loop_
_atom_type_symbol
_atom_type_description
_atom_type_scat_dispersion_real
_atom_type_scat_dispersion_imag
_atom_type_scat_source
C C .0033 .0016 'International Tables Vol C Tables 4.2.6.8 and 6.1.1.4'
H H .0000 .0000 'International Tables Vol C Tables 4.2.6.8 and 6.1.1.4'
O O .0106 .0060 'International Tables Vol C Tables 4.2.6.8 and 6.1.1.4'
F F .0171 .0103 'International Tables Vol C Tables 4.2.6.8 and 6.1.1.4'
P P .1023 .0942 'International Tables Vol C Tables 4.2.6.8 and 6.1.1.4'
Pd Pd -.9988 1.0072 'International Tables Vol C Tables 4.2.6.8 and 6.1.1.4'
Cl Cl .1484 .1585 'International Tables Vol C Tables 4.2.6.8 and 6.1.1.4'

loop_
_geom_angle_atom_site_label_1
_geom_angle_atom_site_label_2
_geom_angle_atom_site_label_3
_geom_angle
_geom_angle_site_symmetry_1
_geom_angle_site_symmetry_3
C49 Pd1 C50 34.55(18) . .
C49 Pd1 C48 35.40(19) . .
C50 Pd1 C48 66.81(18) . .
C49 Pd1 P1 118.92(15) . .
C50 Pd1 P1 86.41(13) . .
C48 Pd1 P1 153.21(12) . .
C49 Pd1 P2 122.50(15) . .
C50 Pd1 P2 155.58(13) . .
C48 Pd1 P2 88.86(12) . .
P1 Pd1 P2 117.87(2) . .
C1 P1 C4 92.72(18) . .
C1 P1 C17 101.36(16) . .
C4 P1 C17 104.93(16) . .
C1 P1 Pd1 112.08(14) . .
C4 P1 Pd1 112.23(12) . .
C17 P1 Pd1 127.58(9) . .
C32 P2 C28 105.85(14) . .
C32 P2 C35 92.21(14) . .
C28 P2 C35 103.77(13) . .
C32 P2 Pd1 108.11(11) . .
C28 P2 Pd1 127.26(9) . .
C35 P2 Pd1 113.85(10) . .
C29 O1 C22 114.8(2) . .
C2 C1 C5 128.4(4) . .
C2 C1 P1 107.5(3) . .
C5 C1 P1 124.1(3) . .
C1 C2 C3 116.1(4) . .
C4 C3 C2 116.0(3) . .
C3 C4 C11 127.7(3) . .
C3 C4 P1 107.6(3) . .
C11 C4 P1 124.6(3) . .
C10 C5 C6 117.3(4) . .
C10 C5 C1 120.9(4) . .
C6 C5 C1 121.8(3) . .
C7 C6 C5 121.2(4) . .
C8 C7 C6 120.6(4) . .
C7 C8 C9 119.2(5) . .
C8 C9 C10 120.7(4) . .
C9 C10 C5 121.0(5) . .
C16 C11 C12 117.9(4) . .
C16 C11 C4 121.3(3) . .
C12 C11 C4 120.7(4) . .
C13 C12 C11 120.8(4) . .
C14 C13 C12 120.6(4) . .
C13 C14 C15 119.8(4) . .
C16 C15 C14 119.6(5) . .
C15 C16 C11 121.3(4) . .
C22 C17 C18 117.8(3) . .
C22 C17 P1 121.6(2) . .
C18 C17 P1 120.6(2) . .
C19 C18 C17 119.7(3) . .
C18 C19 C20 121.0(3) . .
C19 C20 C21 120.8(3) . .
C22 C21 C20 116.8(3) . .
C22 C21 C23 119.7(3) . .
C20 C21 C23 123.4(3) . .
C17 C22 O1 116.2(2) . .
C17 C22 C21 123.8(2) . .
O1 C22 C21 120.0(3) . .
C21 C23 C30 111.1(4) . .
C21 C23 C31 108.9(5) . .
C30 C23 C31 110.5(6) . .
C21 C23 C24 107.8(3) . .
C30 C23 C24 110.4(5) . .
C31 C23 C24 108.2(3) . .
C29 C24 C25 116.9(3) . .
C29 C24 C23 118.6(3) . .
C25 C24 C23 124.5(3) . .
C26 C25 C24 121.5(3) . .
C25 C26 C27 120.5(3) . .
C26 C27 C28 119.7(3) . .
C29 C28 C27 118.1(3) . .
C29 C28 P2 120.7(2) . .
C27 C28 P2 121.1(2) . .
O1 C29 C24 120.5(3) . .
O1 C29 C28 116.3(2) . .
C24 C29 C28 123.2(3) . .
C33 C32 C36 126.1(3) . .
C33 C32 P2 107.4(3) . .
C36 C32 P2 125.8(2) . .
C32 C33 C34 116.7(3) . .
C35 C34 C33 115.2(3) . .
C34 C35 C42 127.9(3) . .
C34 C35 P2 108.0(2) . .
C42 C35 P2 124.1(2) . .
C37 C36 C41 119.2(3) . .
C37 C36 C32 121.5(3) . .
C41 C36 C32 119.3(3) . .
C36 C37 C38 119.6(4) . .
C39 C38 C37 120.9(4) . .
C38 C39 C40 119.6(4) . .
C41 C40 C39 121.0(4) . .
C40 C41 C36 119.7(4) . .
C43 C42 C47 117.9(3) . .
C43 C42 C35 121.4(3) . .
C47 C42 C35 120.7(3) . .
C44 C43 C42 122.0(4) . .
C45 C44 C43 119.9(5) . .
C44 C45 C46 119.5(4) . .
C47 C46 C45 121.1(4) . .
C46 C47 C42 119.5(4) . .
C49 C48 Pd1 71.3(2) . .
C50 C49 C48 133.9(6) . .
C50 C49 Pd1 73.4(3) . .
C48 C49 Pd1 73.3(2) . .
C49 C50 Pd1 72.0(3) . .
F3 P3 F6 89.6(3) . .
F3 P3 F1 91.7(3) . .
F6 P3 F1 178.4(3) . .
F3 P3 F2 87.3(4) . .
F6 P3 F2 91.6(4) . .
F1 P3 F2 89.4(4) . .
F3 P3 F4 98.2(4) . .
F6 P3 F4 91.0(3) . .
F1 P3 F4 87.9(3) . .
F2 P3 F4 173.9(3) . .
F3 P3 F5 175.3(3) . .
F6 P3 F5 91.3(3) . .
F1 P3 F5 87.5(3) . .
F2 P3 F5 88.0(3) . .
F4 P3 F5 86.5(2) . .
C52 C51 C52 136.0(18) 2_556 .
C51 C52 C54 112.6(11) . .
C54 C53 C54 115.4(12) . 2_556
O2 C54 C52 108.5(9) . .
O2 C54 C53 130.0(10) . .
C52 C54 C53 121.2(9) . .
Cl2 C60 Cl1 109.0(6) . .
Cl1A C60A Cl2A 106.2(15) . .

loop_
_geom_bond_atom_site_label_1
_geom_bond_atom_site_label_2
_geom_bond_distance
_geom_bond_site_symmetry_2
Pd1 C49 2.141(4) .
Pd1 C50 2.157(4) .
Pd1 C48 2.166(4) .
Pd1 P1 2.3470(8) .
Pd1 P2 2.3538(7) .
P1 C1 1.815(4) .
P1 C4 1.827(4) .
P1 C17 1.828(3) .
P2 C32 1.817(3) .
P2 C28 1.819(3) .
P2 C35 1.822(3) .
O1 C29 1.371(3) .
O1 C22 1.383(3) .
C1 C2 1.360(5) .
C1 C5 1.457(6) .
C2 C3 1.447(7) .
C3 C4 1.348(5) .
C4 C11 1.459(6) .
C5 C10 1.398(5) .
C5 C6 1.403(5) .
C6 C7 1.383(6) .
C7 C8 1.379(6) .
C8 C9 1.380(7) .
C9 C10 1.388(7) .
C11 C16 1.382(6) .
C11 C12 1.395(5) .
C12 C13 1.377(7) .
C13 C14 1.360(7) .
C14 C15 1.390(6) .
C15 C16 1.378(6) .
C17 C22 1.374(4) .
C17 C18 1.404(4) .
C18 C19 1.375(5) .
C19 C20 1.383(5) .
C20 C21 1.394(4) .
C21 C22 1.387(4) .
C21 C23 1.499(5) .
C23 C30 1.524(8) .
C23 C31 1.534(8) .
C23 C24 1.535(5) .
C24 C29 1.388(4) .
C24 C25 1.394(5) .
C25 C26 1.385(6) .
C26 C27 1.387(5) .
C27 C28 1.401(4) .
C28 C29 1.395(4) .
C32 C33 1.353(4) .
C32 C36 1.475(5) .
C33 C34 1.437(5) .
C34 C35 1.356(4) .
C35 C42 1.466(5) .
C36 C37 1.390(5) .
C36 C41 1.398(5) .
C37 C38 1.395(6) .
C38 C39 1.364(7) .
C39 C40 1.380(7) .
C40 C41 1.379(6) .
C42 C43 1.389(5) .
C42 C47 1.414(4) .
C43 C44 1.388(5) .
C44 C45 1.369(7) .
C45 C46 1.394(8) .
C46 C47 1.391(6) .
C48 C49 1.310(7) .
C49 C50 1.277(7) .
P3 F3 1.510(5) .
P3 F6 1.527(4) .
P3 F1 1.556(4) .
P3 F2 1.563(5) .
P3 F4 1.607(5) .
P3 F5 1.619(4) .
C51 C52 1.278(11) 2_556
C51 C52 1.278(11) .
C52 C54 1.351(10) .
C53 C54 1.425(10) .
C53 C54 1.425(10) 2_556
C54 O2 1.252(12) .
Cl1 C60 1.748(11) .
Cl2 C60 1.703(11) .
Cl1A C60A 1.72(3) .
Cl2A C60A 1.86(2) .
